data_9015900
loop_
_publ_author_name
'Pawley, A. R.'
'Allan, D. R.'

_publ_section_title
;
 A high-pressure study of lawsonite using angle-dispersive
 powder-diffraction methods with synchrotron radiation
 Note: Run #BN89, P = 9.8 GPa
;
_journal_name_full 'Mineralogical Magazine'
_journal_page_first 41
_journal_page_last 58
_journal_paper_doi 10.1180/002646101550118
_journal_volume 65
_journal_year 2001
_chemical_compound_source Synthetic
_chemical_formula_sum 'Al2 Ca H4 O10 Si2'
_chemical_name_mineral Lawsonite
_space_group_IT_number 63
_symmetry_space_group_name_Hall '-C 2c 2'
_symmetry_space_group_name_H-M 'C m c m'
_cell_angle_alpha 90
_cell_angle_beta 90
_cell_angle_gamma 90
_cell_formula_units_Z 4
_cell_length_a 5.714
_cell_length_b 8.592
_cell_length_c 12.871
_cell_volume 631.898
_database_code_amcsd 0018954
_exptl_crystal_density_diffrn 3.303
_cod_original_formula_sum 'Ca Al2 Si2 O10 H4'
_cod_database_code 9015900

loop_
_space_group_symop_operation_xyz
x,y,z
1/2+x,1/2+y,z
x,-y,1/2+z
1/2+x,1/2-y,1/2+z
-x,y,1/2-z
1/2-x,1/2+y,1/2-z
-x,y,z
1/2-x,1/2+y,z
x,-y,-z
1/2+x,1/2-y,-z
x,y,1/2-z
1/2+x,1/2+y,1/2-z
-x,-y,1/2+z
1/2-x,1/2-y,1/2+z
-x,-y,-z
1/2-x,1/2-y,-z

loop_
_atom_site_label
_atom_site_fract_x
_atom_site_fract_y
_atom_site_fract_z
_atom_site_type_symbol
_atom_site_attached_hydrogens
Ca 0.00000 0.33300 0.25000 Ca 0
Al 0.25000 0.25000 0.00000 Al 0
Si 0.00000 0.98460 0.12730 Si 0
O1 0.00000 0.06900 0.25000 O 0
O2 0.27500 0.38100 0.12190 O 0
O3 0.00000 0.16900 0.05100 O 0
O-H4 0.00000 0.62500 0.05300 O 1
Wat5 0.00000 0.59200 0.25000 O 2

loop_
_cod_changelog_entry_id
_cod_changelog_entry_author
_cod_changelog_entry_date
_cod_changelog_entry_text
1
;cod-tools version 3.8.0
Id: cif_guess_AMCSD_atom_types 9574 2023-05-10 09:00:05Z saulius
;
2023-05-10T18:56:28+03:00
;Derived atom types and hydrogen counts
from atom names that follow the AMCSD naming convention
(Wat == water, O-H == hydroxyl).
;

loop_
_cod_related_entry_id
_cod_related_entry_database
_cod_related_entry_code
1 AMCSD 0018954
